data_1538336
loop_
_publ_author_name
'Mueller, B.G.'

_publ_section_title
;
 Zur Kenntnis von ((O2)2)2+ ((Ti7 F30)2-
;
_journal_name_full 'Journal of Fluorine Chemistry'
_journal_page_first 489
_journal_page_last 499
_journal_volume 17
_journal_year 1981
_chemical_formula_sum 'F30 O4 Ti7'
_chemical_name_systematic '(O2)2 (Ti7 F30)'
_space_group_IT_number 147
_symmetry_space_group_name_Hall '-P 3'
_symmetry_space_group_name_H-M 'P -3'
_cell_angle_alpha 90
_cell_angle_beta 90
_cell_angle_gamma 120
_cell_formula_units_Z 1
_cell_length_a 10.192
_cell_length_b 10.192
_cell_length_c 6.5
_cell_volume 584.740
_citation_journal_id_ASTM JFLCAR
_cod_data_source_file Mueller_JFLCAR_1981_1301.cif
_cod_data_source_block F30O4Ti7
_cod_original_cell_volume 584.7401
_cod_database_code 1538336

loop_
_symmetry_equiv_pos_as_xyz
x,y,z
-y,x-y,z
-x+y,-x,z
-x,-y,-z
y,-x+y,-z
x-y,x,-z

loop_
_atom_site_label
_atom_site_type_symbol
_atom_site_fract_x
_atom_site_fract_y
_atom_site_fract_z
_atom_site_occupancy
_atom_site_U_iso_or_equiv
Ti2 Ti+4 0.2549 0.3615 0.1601 1 0.0
O1 O 0.3865 0.7218 0.6376 0.6137 0.0
Ti1 Ti+4 0 0 0.5 1 0.0
F1 F-1 0.1615 0.6562 0.9705 1 0.0
F4 F-1 0.1254 0.1664 0.3347 1 0.0
F2 F-1 0.0283 0.4108 0.6981 1 0.0
F3 F-1 0.2006 0.4596 0.3296 1 0.0
F5 F-1 0.0576 0.2743 0.0207 1 0.0
